data_4120404
loop_
_publ_author_name
'Daniel L. M. Suess'
'Jonas C. Peters'

_publ_section_title
;
 A CO-Derived Iron Dicarbyne That Releases Olefin upon Hydrogenation
;
_journal_name_full 'Journal of the American Chemical Society'
_journal_page_first 12580
_journal_page_last 12583
_journal_paper_doi 10.1021/ja406874k
_journal_volume 135
_journal_year 2013
_chemical_formula_sum 'C32 H41 B Fe O2 P2'
_chemical_formula_weight 586.25
_chemical_name_systematic
;
 ?
;
_space_group_IT_number 14
_symmetry_cell_setting monoclinic
_symmetry_space_group_name_Hall '-P 2ybc'
_symmetry_space_group_name_H-M 'P 1 21/c 1'
_atom_sites_solution_hydrogens geom
_atom_sites_solution_primary direct
_atom_sites_solution_secondary difmap
_audit_creation_method SHELXL-97
_cell_angle_alpha 90.00
_cell_angle_beta 110.704(2)
_cell_angle_gamma 90.00
_cell_formula_units_Z 4
_cell_length_a 16.8731(10)
_cell_length_b 9.0298(5)
_cell_length_c 21.5015(12)
_cell_measurement_reflns_used 9859
_cell_measurement_temperature 100(2)
_cell_measurement_theta_max 33.88
_cell_measurement_theta_min 2.47
_cell_volume 3064.4(3)
_computing_cell_refinement 'SAINT V7.68A (Bruker, 2007)'
_computing_data_collection 'Bruker SMART v5.054 (Bruker, 2007)'
_computing_data_reduction 'SAINT V7.68A (Bruker, 2007)'
_computing_molecular_graphics 'Bruker SHELXTL'
_computing_publication_material 'Bruker SHELXTL'
_computing_structure_refinement 'SHELXL-97 (Sheldrick, 2008)'
_computing_structure_solution 'SHELXS-97 (Sheldrick, 2008)'
_diffrn_ambient_temperature 100(2)
_diffrn_detector_area_resol_mean 8.19
_diffrn_measured_fraction_theta_full 1.000
_diffrn_measured_fraction_theta_max 0.973
_diffrn_measurement_device_type 'Bruker SMART 1000'
_diffrn_measurement_method '\w and \f scans'
_diffrn_radiation_monochromator graphite
_diffrn_radiation_source 'fine-focus sealed tube'
_diffrn_radiation_type MoK\a
_diffrn_radiation_wavelength 0.71073
_diffrn_reflns_av_R_equivalents 0.0933
_diffrn_reflns_av_sigmaI/netI 0.0546
_diffrn_reflns_limit_h_max 29
_diffrn_reflns_limit_h_min -29
_diffrn_reflns_limit_k_max 15
_diffrn_reflns_limit_k_min -15
_diffrn_reflns_limit_l_max 37
_diffrn_reflns_limit_l_min -37
_diffrn_reflns_number 187067
_diffrn_reflns_theta_full 25.00
_diffrn_reflns_theta_max 39.03
_diffrn_reflns_theta_min 1.29
_exptl_absorpt_coefficient_mu 0.623
_exptl_absorpt_correction_T_max 0.8351
_exptl_absorpt_correction_T_min 0.7886
_exptl_absorpt_correction_type multi-scan
_exptl_absorpt_process_details none
_exptl_crystal_colour orange
_exptl_crystal_density_diffrn 1.271
_exptl_crystal_description block
_exptl_crystal_F_000 1240
_exptl_crystal_size_max 0.40
_exptl_crystal_size_mid 0.30
_exptl_crystal_size_min 0.30
_refine_diff_density_max 1.514
_refine_diff_density_min -0.498
_refine_diff_density_rms 0.121
_refine_ls_extinction_method none
_refine_ls_goodness_of_fit_ref 1.075
_refine_ls_hydrogen_treatment constr
_refine_ls_matrix_type full
_refine_ls_number_parameters 351
_refine_ls_number_reflns 17354
_refine_ls_number_restraints 0
_refine_ls_restrained_S_all 1.075
_refine_ls_R_factor_all 0.0927
_refine_ls_R_factor_gt 0.0528
_refine_ls_shift/su_max 0.001
_refine_ls_shift/su_mean 0.000
_refine_ls_structure_factor_coef Fsqd
_refine_ls_weighting_details 'calc w=1/[\s^2^(Fo^2^)+(0.0470P)^2^+3.1861P] where P=(Fo^2^+2Fc^2^)/3'
_refine_ls_weighting_scheme calc
_refine_ls_wR_factor_gt 0.1146
_refine_ls_wR_factor_ref 0.1320
_reflns_number_gt 11773
_reflns_number_total 17354
_reflns_threshold_expression >2sigma(I)
_cod_data_source_file ja406874k_si_002_2.cif
_cod_data_source_block dlms100
_cod_database_code 4120404

loop_
_symmetry_equiv_pos_as_xyz
'x, y, z'
'-x, y+1/2, -z+1/2'
'-x, -y, -z'
'x, -y-1/2, z-1/2'

loop_
_atom_site_label
_atom_site_type_symbol
_atom_site_fract_x
_atom_site_fract_y
_atom_site_fract_z
_atom_site_U_iso_or_equiv
_atom_site_adp_type
_atom_site_occupancy
_atom_site_symmetry_multiplicity
_atom_site_calc_flag
_atom_site_refinement_flags
Fe1 Fe 0.185777(12) 0.07344(2) 0.409821(9) 0.00801(4) Uani 1 1 d .
P2 P 0.21342(2) 0.15577(4) 0.513252(17) 0.00874(6) Uani 1 1 d .
P1 P 0.18112(2) -0.07789(4) 0.328844(17) 0.01022(6) Uani 1 1 d .
O1 O 0.19371(8) 0.35895(13) 0.35071(6) 0.0182(2) Uani 1 1 d .
O2 O 0.00464(8) 0.04929(16) 0.38267(7) 0.0248(3) Uani 1 1 d .
C4 C 0.31487(8) -0.04224(14) 0.44619(6) 0.0093(2) Uani 1 1 d .
C17 C 0.44136(8) 0.29966(15) 0.51302(7) 0.0116(2) Uani 1 1 d .
H15 H 0.4732 0.2903 0.4846 0.014 Uiso 1 1 calc R
C16 C 0.36145(8) 0.23144(14) 0.49456(6) 0.0089(2) Uani 1 1 d .
C5 C 0.36703(8) -0.09725(15) 0.50939(7) 0.0108(2) Uani 1 1 d .
H3 H 0.3985 -0.0286 0.5423 0.013 Uiso 1 1 calc R
C15 C 0.31606(8) 0.24899(14) 0.53827(6) 0.0095(2) Uani 1 1 d .
C18 C 0.47537(9) 0.38052(16) 0.57166(7) 0.0139(2) Uani 1 1 d .
H16 H 0.5299 0.4240 0.5830 0.017 Uiso 1 1 calc R
C20 C 0.34991(9) 0.33151(16) 0.59702(7) 0.0134(2) Uani 1 1 d .
H18 H 0.3184 0.3425 0.6257 0.016 Uiso 1 1 calc R
C1 C 0.19853(9) 0.24360(15) 0.37664(7) 0.0118(2) Uani 1 1 d .
C3 C 0.26461(9) -0.15112(15) 0.40024(7) 0.0107(2) Uani 1 1 d .
C24 C 0.22916(9) 0.00845(15) 0.57771(7) 0.0121(2) Uani 1 1 d .
H22 H 0.2877 -0.0307 0.5870 0.014 Uiso 1 1 calc R
C27 C 0.37265(9) 0.15405(16) 0.37638(7) 0.0118(2) Uani 1 1 d .
C8 C 0.27156(9) -0.30332(15) 0.41712(7) 0.0138(2) Uani 1 1 d .
H6 H 0.2380 -0.3737 0.3861 0.017 Uiso 1 1 calc R
C19 C 0.42941(10) 0.39760(17) 0.61370(7) 0.0150(2) Uani 1 1 d .
H17 H 0.4520 0.4538 0.6534 0.018 Uiso 1 1 calc R
C28 C 0.42489(9) 0.04172(19) 0.36620(8) 0.0163(3) Uani 1 1 d .
H26 H 0.4289 -0.0501 0.3887 0.020 Uiso 1 1 calc R
C21 C 0.14400(9) 0.29659(16) 0.53063(7) 0.0134(2) Uani 1 1 d .
H19 H 0.1723 0.3286 0.5779 0.016 Uiso 1 1 calc R
C6 C 0.37389(9) -0.24624(16) 0.52496(7) 0.0131(2) Uani 1 1 d .
H4 H 0.4107 -0.2782 0.5674 0.016 Uiso 1 1 calc R
C7 C 0.32655(9) -0.35037(16) 0.47809(8) 0.0143(2) Uani 1 1 d .
H5 H 0.3324 -0.4530 0.4884 0.017 Uiso 1 1 calc R
C31 C 0.41611(11) 0.3083(2) 0.30039(8) 0.0228(3) Uani 1 1 d .
H29 H 0.4124 0.3999 0.2778 0.027 Uiso 1 1 calc R
C32 C 0.37123(10) 0.28863(18) 0.34329(8) 0.0163(3) Uani 1 1 d .
H30 H 0.3388 0.3686 0.3503 0.020 Uiso 1 1 calc R
C12 C 0.10115(10) -0.22689(17) 0.29801(7) 0.0159(3) Uani 1 1 d .
H10 H 0.1287 -0.3113 0.2834 0.019 Uiso 1 1 calc R
C26 C 0.16942(11) -0.12353(18) 0.55077(8) 0.0195(3) Uani 1 1 d .
H24A H 0.1837 -0.2030 0.5840 0.029 Uiso 1 1 calc R
H24B H 0.1757 -0.1597 0.5098 0.029 Uiso 1 1 calc R
H24C H 0.1107 -0.0921 0.5414 0.029 Uiso 1 1 calc R
C23 C 0.13542(11) 0.43418(18) 0.48718(9) 0.0206(3) Uani 1 1 d .
H21A H 0.1040 0.4087 0.4406 0.031 Uiso 1 1 calc R
H21B H 0.1919 0.4704 0.4916 0.031 Uiso 1 1 calc R
H21C H 0.1049 0.5115 0.5015 0.031 Uiso 1 1 calc R
C9 C 0.22072(10) -0.03506(19) 0.26129(7) 0.0170(3) Uani 1 1 d .
H7 H 0.2773 0.0125 0.2833 0.020 Uiso 1 1 calc R
C2 C 0.07787(9) 0.05126(17) 0.39632(7) 0.0148(2) Uani 1 1 d .
C25 C 0.22698(12) 0.06068(19) 0.64496(8) 0.0201(3) Uani 1 1 d .
H23A H 0.1697 0.0942 0.6395 0.030 Uiso 1 1 calc R
H23B H 0.2669 0.1427 0.6616 0.030 Uiso 1 1 calc R
H23C H 0.2429 -0.0214 0.6768 0.030 Uiso 1 1 calc R
C29 C 0.47100(11) 0.0616(2) 0.32395(9) 0.0243(3) Uani 1 1 d .
H27 H 0.5057 -0.0161 0.3181 0.029 Uiso 1 1 calc R
C30 C 0.46593(12) 0.1954(2) 0.29051(9) 0.0263(4) Uani 1 1 d .
H28 H 0.4963 0.2090 0.2612 0.032 Uiso 1 1 calc R
C14 C 0.06730(11) -0.28596(18) 0.35130(8) 0.0199(3) Uani 1 1 d .
H12A H 0.0250 -0.2170 0.3561 0.030 Uiso 1 1 calc R
H12B H 0.1143 -0.2951 0.3939 0.030 Uiso 1 1 calc R
H12C H 0.0412 -0.3833 0.3377 0.030 Uiso 1 1 calc R
C22 C 0.05612(10) 0.2390(2) 0.52392(10) 0.0217(3) Uani 1 1 d .
H20A H 0.0276 0.3119 0.5425 0.033 Uiso 1 1 calc R
H20B H 0.0618 0.1453 0.5481 0.033 Uiso 1 1 calc R
H20C H 0.0226 0.2230 0.4768 0.033 Uiso 1 1 calc R
C13 C 0.02587(11) -0.1752(2) 0.23762(9) 0.0235(3) Uani 1 1 d .
H11A H -0.0171 -0.2535 0.2243 0.035 Uiso 1 1 calc R
H11B H 0.0453 -0.1532 0.2007 0.035 Uiso 1 1 calc R
H11C H 0.0012 -0.0858 0.2493 0.035 Uiso 1 1 calc R
C11 C 0.16711(13) 0.0797(2) 0.21228(9) 0.0261(4) Uani 1 1 d .
H9A H 0.1992 0.1193 0.1859 0.039 Uiso 1 1 calc R
H9B H 0.1527 0.1606 0.2368 0.039 Uiso 1 1 calc R
H9C H 0.1150 0.0331 0.1827 0.039 Uiso 1 1 calc R
C10 C 0.23781(14) -0.1738(2) 0.22704(10) 0.0307(4) Uani 1 1 d .
H8A H 0.1838 -0.2198 0.2004 0.046 Uiso 1 1 calc R
H8B H 0.2714 -0.2442 0.2607 0.046 Uiso 1 1 calc R
H8C H 0.2691 -0.1463 0.1981 0.046 Uiso 1 1 calc R
B1 B 0.32613(9) 0.12804(17) 0.42926(7) 0.0101(2) Uani 1 1 d .

loop_
_atom_site_aniso_label
_atom_site_aniso_U_11
_atom_site_aniso_U_22
_atom_site_aniso_U_33
_atom_site_aniso_U_23
_atom_site_aniso_U_13
_atom_site_aniso_U_12
Fe1 0.00833(8) 0.00745(7) 0.00738(7) 0.00047(6) 0.00170(5) -0.00139(6)
P2 0.00921(14) 0.00873(13) 0.00843(13) 0.00032(10) 0.00330(10) -0.00091(10)
P1 0.01256(14) 0.00824(13) 0.00782(13) -0.00063(11) 0.00107(11) -0.00131(11)
O1 0.0216(5) 0.0131(5) 0.0196(5) 0.0057(4) 0.0069(4) 0.0000(4)
O2 0.0124(5) 0.0350(7) 0.0266(6) -0.0039(5) 0.0065(4) -0.0050(5)
C4 0.0098(5) 0.0082(5) 0.0096(5) -0.0004(4) 0.0031(4) 0.0001(4)
C17 0.0092(5) 0.0106(5) 0.0143(5) -0.0006(4) 0.0031(4) -0.0013(4)
C16 0.0095(5) 0.0063(5) 0.0105(5) 0.0009(4) 0.0032(4) -0.0002(4)
C5 0.0096(5) 0.0104(5) 0.0112(5) -0.0001(4) 0.0020(4) 0.0012(4)
C15 0.0110(5) 0.0083(5) 0.0087(5) 0.0002(4) 0.0030(4) -0.0010(4)
C18 0.0123(6) 0.0122(5) 0.0145(6) -0.0005(4) 0.0013(4) -0.0033(4)
C20 0.0170(6) 0.0129(6) 0.0098(5) -0.0016(4) 0.0042(4) -0.0028(4)
C1 0.0123(5) 0.0113(5) 0.0118(5) -0.0006(4) 0.0041(4) -0.0010(4)
C3 0.0127(5) 0.0080(5) 0.0106(5) -0.0001(4) 0.0030(4) 0.0000(4)
C24 0.0139(6) 0.0112(5) 0.0111(5) 0.0018(4) 0.0043(4) -0.0017(4)
C27 0.0104(5) 0.0139(5) 0.0108(5) -0.0023(4) 0.0033(4) -0.0028(4)
C8 0.0152(6) 0.0077(5) 0.0161(6) -0.0007(4) 0.0026(5) -0.0009(4)
C19 0.0165(6) 0.0144(6) 0.0113(5) -0.0019(4) 0.0015(4) -0.0046(5)
C28 0.0143(6) 0.0200(7) 0.0158(6) -0.0051(5) 0.0066(5) -0.0002(5)
C21 0.0135(6) 0.0130(6) 0.0158(6) -0.0006(5) 0.0076(5) 0.0008(4)
C6 0.0108(5) 0.0125(6) 0.0142(6) 0.0026(4) 0.0024(4) 0.0016(4)
C7 0.0142(6) 0.0088(5) 0.0191(6) 0.0030(5) 0.0050(5) 0.0007(4)
C31 0.0205(7) 0.0342(9) 0.0132(6) 0.0034(6) 0.0054(5) -0.0120(6)
C32 0.0157(6) 0.0176(6) 0.0162(6) 0.0023(5) 0.0063(5) -0.0044(5)
C12 0.0175(6) 0.0125(6) 0.0135(6) -0.0024(5) 0.0002(5) -0.0046(5)
C26 0.0265(8) 0.0150(6) 0.0168(6) 0.0021(5) 0.0074(6) -0.0084(5)
C23 0.0214(7) 0.0147(6) 0.0300(8) 0.0059(6) 0.0145(6) 0.0051(5)
C9 0.0210(7) 0.0204(7) 0.0095(5) -0.0028(5) 0.0052(5) -0.0026(5)
C2 0.0127(6) 0.0182(6) 0.0127(5) -0.0008(5) 0.0036(4) -0.0032(5)
C25 0.0314(8) 0.0188(7) 0.0113(6) 0.0015(5) 0.0090(6) -0.0026(6)
C29 0.0189(7) 0.0367(10) 0.0211(7) -0.0114(7) 0.0118(6) -0.0042(6)
C30 0.0221(8) 0.0449(11) 0.0155(7) -0.0074(7) 0.0111(6) -0.0124(7)
C14 0.0212(7) 0.0151(6) 0.0214(7) -0.0004(5) 0.0049(6) -0.0075(5)
C22 0.0157(7) 0.0228(7) 0.0312(8) 0.0016(6) 0.0137(6) 0.0009(5)
C13 0.0197(7) 0.0262(8) 0.0171(7) 0.0010(6) -0.0028(5) -0.0062(6)
C11 0.0334(9) 0.0284(9) 0.0165(7) 0.0065(6) 0.0087(6) -0.0033(7)
C10 0.0380(11) 0.0354(10) 0.0237(8) -0.0112(8) 0.0170(8) 0.0005(8)
B1 0.0108(6) 0.0087(6) 0.0109(6) 0.0002(4) 0.0041(5) -0.0009(4)

loop_
_atom_type_symbol
_atom_type_description
_atom_type_scat_dispersion_real
_atom_type_scat_dispersion_imag
_atom_type_scat_source
C C 0.0033 0.0016 'International Tables Vol C Tables 4.2.6.8 and 6.1.1.4'
H H 0.0000 0.0000 'International Tables Vol C Tables 4.2.6.8 and 6.1.1.4'
B B 0.0013 0.0007 'International Tables Vol C Tables 4.2.6.8 and 6.1.1.4'
O O 0.0106 0.0060 'International Tables Vol C Tables 4.2.6.8 and 6.1.1.4'
P P 0.1023 0.0942 'International Tables Vol C Tables 4.2.6.8 and 6.1.1.4'
Fe Fe 0.3463 0.8444 'International Tables Vol C Tables 4.2.6.8 and 6.1.1.4'

loop_
_geom_angle_atom_site_label_1
_geom_angle_atom_site_label_2
_geom_angle_atom_site_label_3
_geom_angle
C1 Fe1 C2 107.77(7)
C1 Fe1 P1 101.52(5)
C2 Fe1 P1 93.09(5)
C1 Fe1 P2 95.84(5)
C2 Fe1 P2 92.41(5)
P1 Fe1 P2 159.207(16)
C1 Fe1 C4 107.60(6)
C2 Fe1 C4 144.33(6)
P1 Fe1 C4 75.50(3)
P2 Fe1 C4 88.47(3)
C1 Fe1 B1 67.52(6)
C2 Fe1 B1 174.15(6)
P1 Fe1 B1 91.34(4)
P2 Fe1 B1 84.77(4)
C4 Fe1 B1 40.91(5)
C1 Fe1 C3 122.82(6)
C2 Fe1 C3 116.80(6)
P1 Fe1 C3 44.95(3)
P2 Fe1 C3 115.28(3)
C4 Fe1 C3 34.89(5)
B1 Fe1 C3 69.06(5)
C15 P2 C21 103.02(6)
C15 P2 C24 103.76(6)
C21 P2 C24 105.82(7)
C15 P2 Fe1 106.81(4)
C21 P2 Fe1 120.32(5)
C24 P2 Fe1 115.22(5)
C3 P1 C9 110.88(7)
C3 P1 C12 106.81(7)
C9 P1 C12 106.94(7)
C3 P1 Fe1 75.79(4)
C9 P1 Fe1 125.05(5)
C12 P1 Fe1 123.60(5)
C5 C4 C3 115.65(12)
C5 C4 B1 117.90(11)
C3 C4 B1 125.92(12)
C5 C4 Fe1 132.71(10)
C3 C4 Fe1 79.55(8)
B1 C4 Fe1 70.16(7)
C18 C17 C16 122.16(13)
C18 C17 H15 118.9
C16 C17 H15 118.9
C17 C16 C15 116.97(12)
C17 C16 B1 121.41(12)
C15 C16 B1 121.47(11)
C6 C5 C4 122.84(12)
C6 C5 H3 118.6
C4 C5 H3 118.6
C20 C15 C16 120.92(12)
C20 C15 P2 123.48(10)
C16 C15 P2 115.59(9)
C19 C18 C17 120.00(13)
C19 C18 H16 120.0
C17 C18 H16 120.0
C19 C20 C15 120.49(13)
C19 C20 H18 119.8
C15 C20 H18 119.8
O1 C1 Fe1 169.62(13)
O1 C1 B1 122.26(12)
Fe1 C1 B1 68.11(6)
C8 C3 C4 120.81(12)
C8 C3 P1 122.91(10)
C4 C3 P1 115.31(10)
C8 C3 Fe1 140.60(10)
C4 C3 Fe1 65.56(7)
P1 C3 Fe1 59.25(4)
C25 C24 C26 111.29(12)
C25 C24 P2 115.80(10)
C26 C24 P2 111.71(10)
C25 C24 H22 105.7
C26 C24 H22 105.7
P2 C24 H22 105.7
C32 C27 C28 116.32(13)
C32 C27 B1 123.95(13)
C28 C27 B1 119.46(13)
C7 C8 C3 120.66(13)
C7 C8 H6 119.7
C3 C8 H6 119.7
C18 C19 C20 119.46(13)
C18 C19 H17 120.3
C20 C19 H17 120.3
C29 C28 C27 121.96(16)
C29 C28 H26 119.0
C27 C28 H26 119.0
C22 C21 C23 109.82(13)
C22 C21 P2 114.11(11)
C23 C21 P2 111.34(10)
C22 C21 H19 107.1
C23 C21 H19 107.1
P2 C21 H19 107.1
C5 C6 C7 120.07(13)
C5 C6 H4 120.0
C7 C6 H4 120.0
C8 C7 C6 119.83(13)
C8 C7 H5 120.1
C6 C7 H5 120.1
C30 C31 C32 120.54(17)
C30 C31 H29 119.7
C32 C31 H29 119.7
C31 C32 C27 121.92(16)
C31 C32 H30 119.0
C27 C32 H30 119.0
C13 C12 C14 108.69(14)
C13 C12 P1 111.22(11)
C14 C12 P1 113.49(10)
C13 C12 H10 107.7
C14 C12 H10 107.7
P1 C12 H10 107.7
C24 C26 H24A 109.5
C24 C26 H24B 109.5
H24A C26 H24B 109.5
C24 C26 H24C 109.5
H24A C26 H24C 109.5
H24B C26 H24C 109.5
C21 C23 H21A 109.5
C21 C23 H21B 109.5
H21A C23 H21B 109.5
C21 C23 H21C 109.5
H21A C23 H21C 109.5
H21B C23 H21C 109.5
C11 C9 C10 112.96(15)
C11 C9 P1 113.30(12)
C10 C9 P1 112.95(13)
C11 C9 H7 105.6
C10 C9 H7 105.6
P1 C9 H7 105.6
O2 C2 Fe1 172.66(15)
C24 C25 H23A 109.5
C24 C25 H23B 109.5
H23A C25 H23B 109.5
C24 C25 H23C 109.5
H23A C25 H23C 109.5
H23B C25 H23C 109.5
C30 C29 C28 119.93(17)
C30 C29 H27 120.0
C28 C29 H27 120.0
C31 C30 C29 119.29(15)
C31 C30 H28 120.4
C29 C30 H28 120.4
C12 C14 H12A 109.5
C12 C14 H12B 109.5
H12A C14 H12B 109.5
C12 C14 H12C 109.5
H12A C14 H12C 109.5
H12B C14 H12C 109.5
C21 C22 H20A 109.5
C21 C22 H20B 109.5
H20A C22 H20B 109.5
C21 C22 H20C 109.5
H20A C22 H20C 109.5
H20B C22 H20C 109.5
C12 C13 H11A 109.5
C12 C13 H11B 109.5
H11A C13 H11B 109.5
C12 C13 H11C 109.5
H11A C13 H11C 109.5
H11B C13 H11C 109.5
C9 C11 H9A 109.5
C9 C11 H9B 109.5
H9A C11 H9B 109.5
C9 C11 H9C 109.5
H9A C11 H9C 109.5
H9B C11 H9C 109.5
C9 C10 H8A 109.5
C9 C10 H8B 109.5
H8A C10 H8B 109.5
C9 C10 H8C 109.5
H8A C10 H8C 109.5
H8B C10 H8C 109.5
C4 B1 C27 115.19(11)
C4 B1 C16 113.16(11)
C27 B1 C16 114.04(11)
C4 B1 C1 112.38(10)
C27 B1 C1 101.06(9)
C16 B1 C1 99.15(9)
C4 B1 Fe1 68.94(7)
C27 B1 Fe1 128.91(10)
C16 B1 Fe1 108.70(9)
C1 B1 Fe1 44.37(5)

loop_
_geom_bond_atom_site_label_1
_geom_bond_atom_site_label_2
_geom_bond_distance
Fe1 C1 1.7392(14)
Fe1 C2 1.7509(15)
Fe1 P1 2.1927(4)
Fe1 P2 2.2322(4)
Fe1 C4 2.2897(13)
Fe1 B1 2.3080(15)
Fe1 C3 2.4733(14)
P2 C15 1.8272(13)
P2 C21 1.8541(15)
P2 C24 1.8711(14)
P1 C3 1.8026(14)
P1 C9 1.8417(16)
P1 C12 1.8543(15)
O1 C1 1.1707(18)
O2 C2 1.1647(19)
C4 C5 1.4222(19)
C4 C3 1.4386(19)
C4 B1 1.607(2)
C17 C18 1.393(2)
C17 C16 1.4059(18)
C17 H15 0.9500
C16 C15 1.4156(18)
C16 B1 1.615(2)
C5 C6 1.3813(19)
C5 H3 0.9500
C15 C20 1.4025(19)
C18 C19 1.392(2)
C18 H16 0.9500
C20 C19 1.394(2)
C20 H18 0.9500
C1 B1 2.298(2)
C3 C8 1.4157(19)
C24 C25 1.534(2)
C24 C26 1.536(2)
C24 H22 1.0000
C27 C32 1.404(2)
C27 C28 1.411(2)
C27 B1 1.611(2)
C8 C7 1.378(2)
C8 H6 0.9500
C19 H17 0.9500
C28 C29 1.401(2)
C28 H26 0.9500
C21 C22 1.529(2)
C21 C23 1.530(2)
C21 H19 1.0000
C6 C7 1.403(2)
C6 H4 0.9500
C7 H5 0.9500
C31 C30 1.385(3)
C31 C32 1.396(2)
C31 H29 0.9500
C32 H30 0.9500
C12 C13 1.533(2)
C12 C14 1.545(2)
C12 H10 1.0000
C26 H24A 0.9800
C26 H24B 0.9800
C26 H24C 0.9800
C23 H21A 0.9800
C23 H21B 0.9800
C23 H21C 0.9800
C9 C11 1.526(2)
C9 C10 1.532(2)
C9 H7 1.0000
C25 H23A 0.9800
C25 H23B 0.9800
C25 H23C 0.9800
C29 C30 1.393(3)
C29 H27 0.9500
C30 H28 0.9500
C14 H12A 0.9800
C14 H12B 0.9800
C14 H12C 0.9800
C22 H20A 0.9800
C22 H20B 0.9800
C22 H20C 0.9800
C13 H11A 0.9800
C13 H11B 0.9800
C13 H11C 0.9800
C11 H9A 0.9800
C11 H9B 0.9800
C11 H9C 0.9800
C10 H8A 0.9800
C10 H8B 0.9800
C10 H8C 0.9800
